data_4104061
loop_
_publ_author_name
'Sunirban Das'
'Hyunuk Kim'
'Kimoon Kim'

_publ_section_title
;
 Metathesis in Single Crystal: Complete and Reversible Exchange of Metal
 Ions Constituting the Frameworks of Metal-Organic Frameworks
;
_journal_name_full 'Journal of the American Chemical Society'
_journal_page_first 3814
_journal_page_last 3815
_journal_paper_doi 10.1021/ja808995d
_journal_volume 131
_journal_year 2009
_chemical_formula_moiety 'C28 H26 Cd0.58 O5.25 Pb0.42, 2.5O'
_chemical_formula_sum 'C28 H26 Cd0.58 O7.75 Pb0.42'
_chemical_formula_weight 638.70
_chemical_name_systematic
; 
 ? 
;
_space_group_IT_number 226
_symmetry_cell_setting cubic
_symmetry_space_group_name_Hall '-F 4a 2 3'
_symmetry_space_group_name_H-M 'F m -3 c'
_atom_sites_solution_hydrogens geom
_atom_sites_solution_primary direct
_atom_sites_solution_secondary difmap
_audit_creation_method SHELXL-97
_cell_angle_alpha 90.00
_cell_angle_beta 90.00
_cell_angle_gamma 90.00
_cell_formula_units_Z 96
_cell_length_a 48.827(6)
_cell_length_b 48.827(6)
_cell_length_c 48.827(6)
_cell_measurement_reflns_used 3356
_cell_measurement_temperature 90(2)
_cell_measurement_theta_max 29.35
_cell_measurement_theta_min 3.13
_cell_volume 116407(2)
_computing_cell_refinement 'DENZO (Z. Otwinowski and W. Minor, 1997)'
_computing_data_collection 'ADSC Quantum software'
_computing_data_reduction 'HKL2000 (Z. Otwinowski and W. Minor, 1997)'
_computing_structure_refinement 'SHELXL-97 (Sheldrick, 1997)'
_computing_structure_solution 'SHELXS-97 (Sheldrick, 1990)'
_diffrn_ambient_temperature 90(2)
_diffrn_measured_fraction_theta_full 0.973
_diffrn_measured_fraction_theta_max 0.973
_diffrn_measurement_device_type 'ADSC Quantum 210'
_diffrn_measurement_method \w-scan
_diffrn_radiation_monochromator 'Si (111)'
_diffrn_radiation_source 'PAL 4A MXW Beamline'
_diffrn_radiation_type synchrotron
_diffrn_radiation_wavelength 0.90000
_diffrn_reflns_av_R_equivalents 0.0273
_diffrn_reflns_av_sigmaI/netI 0.0102
_diffrn_reflns_limit_h_max 36
_diffrn_reflns_limit_h_min -53
_diffrn_reflns_limit_k_max 37
_diffrn_reflns_limit_k_min -52
_diffrn_reflns_limit_l_max 52
_diffrn_reflns_limit_l_min -52
_diffrn_reflns_number 60150
_diffrn_reflns_theta_full 29.35
_diffrn_reflns_theta_max 29.35
_diffrn_reflns_theta_min 3.13
_exptl_absorpt_coefficient_mu 2.215
_exptl_absorpt_correction_T_max 0.8786
_exptl_absorpt_correction_T_min 0.8089
_exptl_absorpt_correction_type multi-scan
_exptl_absorpt_process_details HKL2000
_exptl_crystal_colour colorless
_exptl_crystal_density_diffrn 0.875
_exptl_crystal_density_method 'not measured'
_exptl_crystal_description block
_exptl_crystal_F_000 30555
_exptl_crystal_size_max 0.10
_exptl_crystal_size_mid 0.10
_exptl_crystal_size_min 0.06
_refine_diff_density_max 0.977
_refine_diff_density_min -0.723
_refine_diff_density_rms 0.114
_refine_ls_extinction_coef 0.000124(13)
_refine_ls_extinction_expression Fc^*^=kFc[1+0.001xFc^2^\l^3^/sin(2\q)]^-1/4^
_refine_ls_extinction_method SHELXL
_refine_ls_goodness_of_fit_ref 1.098
_refine_ls_hydrogen_treatment constr
_refine_ls_matrix_type full
_refine_ls_number_parameters 182
_refine_ls_number_reflns 3356
_refine_ls_number_restraints 0
_refine_ls_restrained_S_all 1.098
_refine_ls_R_factor_all 0.0882
_refine_ls_R_factor_gt 0.0782
_refine_ls_shift/su_max 0.000
_refine_ls_shift/su_mean 0.000
_refine_ls_structure_factor_coef Fsqd
_refine_ls_weighting_details 'calc w=1/[\s^2^(Fo^2^)+(0.1609P)^2^+231.2978P] where P=(Fo^2^+2Fc^2^)/3'
_refine_ls_weighting_scheme calc
_refine_ls_wR_factor_gt 0.2247
_refine_ls_wR_factor_ref 0.2400
_reflns_number_gt 2773
_reflns_number_total 3356
_reflns_threshold_expression >2sigma(I)
_cod_data_source_file ja808995d_si_002_08.cif
_cod_data_source_block 1-30m
_cod_original_cell_volume 116410(23)
_cod_database_code 4104061

loop_
_symmetry_equiv_pos_as_xyz
'x, y, z'
'-x, -y, z'
'-x, y, -z'
'x, -y, -z'
'z, x, y'
'z, -x, -y'
'-z, -x, y'
'-z, x, -y'
'y, z, x'
'-y, z, -x'
'y, -z, -x'
'-y, -z, x'
'y+1/2, x+1/2, -z+1/2'
'-y+1/2, -x+1/2, -z+1/2'
'y+1/2, -x+1/2, z+1/2'
'-y+1/2, x+1/2, z+1/2'
'x+1/2, z+1/2, -y+1/2'
'-x+1/2, z+1/2, y+1/2'
'-x+1/2, -z+1/2, -y+1/2'
'x+1/2, -z+1/2, y+1/2'
'z+1/2, y+1/2, -x+1/2'
'z+1/2, -y+1/2, x+1/2'
'-z+1/2, y+1/2, x+1/2'
'-z+1/2, -y+1/2, -x+1/2'
'x, y+1/2, z+1/2'
'-x, -y+1/2, z+1/2'
'-x, y+1/2, -z+1/2'
'x, -y+1/2, -z+1/2'
'z, x+1/2, y+1/2'
'z, -x+1/2, -y+1/2'
'-z, -x+1/2, y+1/2'
'-z, x+1/2, -y+1/2'
'y, z+1/2, x+1/2'
'-y, z+1/2, -x+1/2'
'y, -z+1/2, -x+1/2'
'-y, -z+1/2, x+1/2'
'y+1/2, x+1, -z+1'
'-y+1/2, -x+1, -z+1'
'y+1/2, -x+1, z+1'
'-y+1/2, x+1, z+1'
'x+1/2, z+1, -y+1'
'-x+1/2, z+1, y+1'
'-x+1/2, -z+1, -y+1'
'x+1/2, -z+1, y+1'
'z+1/2, y+1, -x+1'
'z+1/2, -y+1, x+1'
'-z+1/2, y+1, x+1'
'-z+1/2, -y+1, -x+1'
'x+1/2, y, z+1/2'
'-x+1/2, -y, z+1/2'
'-x+1/2, y, -z+1/2'
'x+1/2, -y, -z+1/2'
'z+1/2, x, y+1/2'
'z+1/2, -x, -y+1/2'
'-z+1/2, -x, y+1/2'
'-z+1/2, x, -y+1/2'
'y+1/2, z, x+1/2'
'-y+1/2, z, -x+1/2'
'y+1/2, -z, -x+1/2'
'-y+1/2, -z, x+1/2'
'y+1, x+1/2, -z+1'
'-y+1, -x+1/2, -z+1'
'y+1, -x+1/2, z+1'
'-y+1, x+1/2, z+1'
'x+1, z+1/2, -y+1'
'-x+1, z+1/2, y+1'
'-x+1, -z+1/2, -y+1'
'x+1, -z+1/2, y+1'
'z+1, y+1/2, -x+1'
'z+1, -y+1/2, x+1'
'-z+1, y+1/2, x+1'
'-z+1, -y+1/2, -x+1'
'x+1/2, y+1/2, z'
'-x+1/2, -y+1/2, z'
'-x+1/2, y+1/2, -z'
'x+1/2, -y+1/2, -z'
'z+1/2, x+1/2, y'
'z+1/2, -x+1/2, -y'
'-z+1/2, -x+1/2, y'
'-z+1/2, x+1/2, -y'
'y+1/2, z+1/2, x'
'-y+1/2, z+1/2, -x'
'y+1/2, -z+1/2, -x'
'-y+1/2, -z+1/2, x'
'y+1, x+1, -z+1/2'
'-y+1, -x+1, -z+1/2'
'y+1, -x+1, z+1/2'
'-y+1, x+1, z+1/2'
'x+1, z+1, -y+1/2'
'-x+1, z+1, y+1/2'
'-x+1, -z+1, -y+1/2'
'x+1, -z+1, y+1/2'
'z+1, y+1, -x+1/2'
'z+1, -y+1, x+1/2'
'-z+1, y+1, x+1/2'
'-z+1, -y+1, -x+1/2'
'-x, -y, -z'
'x, y, -z'
'x, -y, z'
'-x, y, z'
'-z, -x, -y'
'-z, x, y'
'z, x, -y'
'z, -x, y'
'-y, -z, -x'
'y, -z, x'
'-y, z, x'
'y, z, -x'
'-y-1/2, -x-1/2, z-1/2'
'y-1/2, x-1/2, z-1/2'
'-y-1/2, x-1/2, -z-1/2'
'y-1/2, -x-1/2, -z-1/2'
'-x-1/2, -z-1/2, y-1/2'
'x-1/2, -z-1/2, -y-1/2'
'x-1/2, z-1/2, y-1/2'
'-x-1/2, z-1/2, -y-1/2'
'-z-1/2, -y-1/2, x-1/2'
'-z-1/2, y-1/2, -x-1/2'
'z-1/2, -y-1/2, -x-1/2'
'z-1/2, y-1/2, x-1/2'
'-x, -y+1/2, -z+1/2'
'x, y+1/2, -z+1/2'
'x, -y+1/2, z+1/2'
'-x, y+1/2, z+1/2'
'-z, -x+1/2, -y+1/2'
'-z, x+1/2, y+1/2'
'z, x+1/2, -y+1/2'
'z, -x+1/2, y+1/2'
'-y, -z+1/2, -x+1/2'
'y, -z+1/2, x+1/2'
'-y, z+1/2, x+1/2'
'y, z+1/2, -x+1/2'
'-y-1/2, -x, z'
'y-1/2, x, z'
'-y-1/2, x, -z'
'y-1/2, -x, -z'
'-x-1/2, -z, y'
'x-1/2, -z, -y'
'x-1/2, z, y'
'-x-1/2, z, -y'
'-z-1/2, -y, x'
'-z-1/2, y, -x'
'z-1/2, -y, -x'
'z-1/2, y, x'
'-x+1/2, -y, -z+1/2'
'x+1/2, y, -z+1/2'
'x+1/2, -y, z+1/2'
'-x+1/2, y, z+1/2'
'-z+1/2, -x, -y+1/2'
'-z+1/2, x, y+1/2'
'z+1/2, x, -y+1/2'
'z+1/2, -x, y+1/2'
'-y+1/2, -z, -x+1/2'
'y+1/2, -z, x+1/2'
'-y+1/2, z, x+1/2'
'y+1/2, z, -x+1/2'
'-y, -x-1/2, z'
'y, x-1/2, z'
'-y, x-1/2, -z'
'y, -x-1/2, -z'
'-x, -z-1/2, y'
'x, -z-1/2, -y'
'x, z-1/2, y'
'-x, z-1/2, -y'
'-z, -y-1/2, x'
'-z, y-1/2, -x'
'z, -y-1/2, -x'
'z, y-1/2, x'
'-x+1/2, -y+1/2, -z'
'x+1/2, y+1/2, -z'
'x+1/2, -y+1/2, z'
'-x+1/2, y+1/2, z'
'-z+1/2, -x+1/2, -y'
'-z+1/2, x+1/2, y'
'z+1/2, x+1/2, -y'
'z+1/2, -x+1/2, y'
'-y+1/2, -z+1/2, -x'
'y+1/2, -z+1/2, x'
'-y+1/2, z+1/2, x'
'y+1/2, z+1/2, -x'
'-y, -x, z-1/2'
'y, x, z-1/2'
'-y, x, -z-1/2'
'y, -x, -z-1/2'
'-x, -z, y-1/2'
'x, -z, -y-1/2'
'x, z, y-1/2'
'-x, z, -y-1/2'
'-z, -y, x-1/2'
'-z, y, -x-1/2'
'z, -y, -x-1/2'
'z, y, x-1/2'

loop_
_atom_site_label
_atom_site_type_symbol
_atom_site_fract_x
_atom_site_fract_y
_atom_site_fract_z
_atom_site_U_iso_or_equiv
_atom_site_adp_type
_atom_site_occupancy
_atom_site_symmetry_multiplicity
_atom_site_calc_flag
_atom_site_refinement_flags
Pb1 Pb 0.21664(19) 0.5000 0.1871(2) 0.110(2) Uani 0.18 2 d SP
Pb2 Pb 0.30668(13) 0.5000 0.22701(16) 0.0716(14) Uani 0.24 2 d SP
Cd1 Cd 0.22247(13) 0.5000 0.19975(13) 0.0883(12) Uani 0.58 2 d SP
O1 O 0.26209(15) 0.53099(13) 0.19852(19) 0.169(2) Uani 1 1 d .
O2 O 0.23733(15) 0.53467(13) 0.16177(15) 0.156(2) Uani 1 1 d .
O3 O 0.2500 0.5000 0.2500 0.183(10) Uani 1 8 d S
C1 C 0.2574(2) 0.54197(16) 0.1753(2) 0.137(3) Uani 1 1 d .
C2 C 0.27610(16) 0.56441(16) 0.1662(2) 0.127(2) Uani 1 1 d .
C3 C 0.29766(17) 0.57237(16) 0.18201(19) 0.130(2) Uani 1 1 d .
H3 H 0.3013 0.5633 0.1989 0.156 Uiso 1 1 calc R
C4 C 0.31445(17) 0.59396(17) 0.17329(19) 0.131(2) Uani 1 1 d .
C5 C 0.30848(15) 0.60887(15) 0.14912(17) 0.119(2) Uani 1 1 d .
C6 C 0.28632(16) 0.59994(17) 0.13344(18) 0.128(2) Uani 1 1 d .
H6 H 0.2820 0.6091 0.1168 0.153 Uiso 1 1 calc R
C7 C 0.27054(17) 0.57792(17) 0.14183(19) 0.133(3) Uani 1 1 d .
H7 H 0.2557 0.5720 0.1307 0.159 Uiso 1 1 calc R
C8 C 0.34035(17) 0.60434(19) 0.18733(19) 0.134(2) Uani 1 1 d .
C9 C 0.34802(15) 0.62806(16) 0.16794(17) 0.124(2) Uani 1 1 d .
C10 C 0.32917(15) 0.63016(15) 0.14663(15) 0.115(2) Uani 1 1 d .
C11 C 0.3331(2) 0.6144(2) 0.2166(2) 0.163(4) Uani 1 1 d .
H11A H 0.3502 0.6204 0.2257 0.195 Uiso 1 1 calc R
H11B H 0.3257 0.5987 0.2271 0.195 Uiso 1 1 calc R
C12 C 0.3116(3) 0.6386(3) 0.2177(2) 0.183(4) Uani 1 1 d .
H12A H 0.3046 0.6405 0.2364 0.274 Uiso 1 1 calc R
H12B H 0.2964 0.6346 0.2052 0.274 Uiso 1 1 calc R
H12C H 0.3205 0.6557 0.2121 0.274 Uiso 1 1 calc R
C13 C 0.3617(2) 0.5805(2) 0.1860(3) 0.163(4) Uani 1 1 d .
H13A H 0.3546 0.5648 0.1967 0.196 Uiso 1 1 calc R
H13B H 0.3789 0.5867 0.1949 0.196 Uiso 1 1 calc R
C14 C 0.3688(3) 0.5702(3) 0.1563(3) 0.208(5) Uani 1 1 d .
H14A H 0.3544 0.5578 0.1499 0.312 Uiso 1 1 calc R
H14B H 0.3864 0.5604 0.1566 0.312 Uiso 1 1 calc R
H14C H 0.3701 0.5859 0.1439 0.312 Uiso 1 1 calc R
O4 O 0.1924(7) 0.5000 0.1290(8) 0.244(13) Uiso 0.50 2 d SP
O5 O 0.2153(9) 0.5000 0.1066(10) 0.298(17) Uiso 0.50 2 d SP
O6 O 0.1445(8) 0.5000 0.1728(9) 0.468(19) Uiso 1 2 d S
O7 O 0.2974(6) 0.5000 0.1271(6) 0.358(12) Uiso 1 2 d S
O8 O 0.2500 0.4517(5) 0.2500 0.239(8) Uiso 1 4 d S

loop_
_atom_site_aniso_label
_atom_site_aniso_U_11
_atom_site_aniso_U_22
_atom_site_aniso_U_33
_atom_site_aniso_U_23
_atom_site_aniso_U_13
_atom_site_aniso_U_12
Pb1 0.132(4) 0.0844(18) 0.115(5) 0.000 -0.020(2) 0.000
Pb2 0.071(4) 0.0779(12) 0.066(2) 0.000 -0.021(2) 0.000
Cd1 0.087(3) 0.0845(10) 0.094(3) 0.000 0.0312(15) 0.000
O1 0.153(5) 0.118(4) 0.234(7) 0.040(5) -0.012(5) -0.010(4)
O2 0.140(5) 0.139(4) 0.188(6) 0.011(4) -0.007(4) -0.029(4)
O3 0.078(4) 0.39(3) 0.078(4) 0.000 0.000 0.000
C1 0.131(7) 0.096(5) 0.182(8) 0.024(5) 0.009(6) 0.012(5)
C2 0.115(5) 0.111(5) 0.156(7) 0.014(5) 0.002(5) 0.003(4)
C3 0.120(5) 0.114(5) 0.155(6) 0.023(5) -0.006(5) 0.005(4)
C4 0.128(5) 0.114(5) 0.152(6) 0.021(5) -0.003(5) -0.010(4)
C5 0.122(5) 0.107(4) 0.129(5) 0.012(4) -0.005(4) -0.001(4)
C6 0.124(5) 0.128(6) 0.131(6) 0.008(4) -0.015(4) -0.013(5)
C7 0.121(5) 0.123(5) 0.154(7) 0.005(5) -0.014(5) -0.011(4)
C8 0.119(5) 0.131(6) 0.152(7) 0.029(5) -0.018(5) -0.013(5)
C9 0.116(5) 0.122(5) 0.133(5) 0.020(4) -0.013(4) -0.016(4)
C10 0.117(5) 0.112(5) 0.116(5) 0.016(4) -0.015(4) -0.008(4)
C11 0.174(9) 0.177(9) 0.137(7) 0.038(6) -0.015(6) -0.011(7)
C12 0.207(11) 0.201(12) 0.142(8) -0.006(7) 0.010(7) -0.006(9)
C13 0.142(7) 0.135(6) 0.213(11) 0.022(7) -0.035(7) 0.001(6)
C14 0.169(10) 0.218(12) 0.236(15) -0.039(11) 0.017(9) 0.012(9)

loop_
_atom_type_symbol
_atom_type_description
_atom_type_scat_dispersion_real
_atom_type_scat_dispersion_imag
_atom_type_scat_source
C C -0.0020 0.0028 'International Tables Vol C Tables 4.2.6.8 and 6.1.1.4'
H H 0.0000 0.0000 'International Tables Vol C Tables 4.2.6.8 and 6.1.1.4'
O O -0.0042 0.0102 'International Tables Vol C Tables 4.2.6.8 and 6.1.1.4'
Cd Cd -0.7419 1.8394 'International Tables Vol C Tables 4.2.6.8 and 6.1.1.4'
Pb Pb -8.3739 9.2368 'International Tables Vol C Tables 4.2.6.8 and 6.1.1.4'

loop_
_geom_angle_atom_site_label_1
_geom_angle_atom_site_label_2
_geom_angle_atom_site_label_3
_geom_angle
_geom_angle_site_symmetry_1
_geom_angle_site_symmetry_3
Pb2 Pb1 Cd1 34.3(8) 93_445 .
Pb2 Pb1 O2 84.4(11) 93_445 .
Cd1 Pb1 O2 107.5(9) . .
Pb2 Pb1 O2 84.3(11) 93_445 99_565
Cd1 Pb1 O2 107.5(9) . 99_565
O2 Pb1 O2 93.4(6) . 99_565
Pb2 Pb1 O1 37.0(6) 93_445 99_565
Cd1 Pb1 O1 58.4(9) . 99_565
O2 Pb1 O1 99.1(5) . 99_565
O2 Pb1 O1 49.9(3) 99_565 99_565
Pb2 Pb1 O1 37.0(6) 93_445 .
Cd1 Pb1 O1 58.4(9) . .
O2 Pb1 O1 49.9(3) . .
O2 Pb1 O1 99.1(5) 99_565 .
O1 Pb1 O1 66.9(3) 99_565 .
Pb1 Pb2 O1 134.0(7) 141_665 141_665
Pb1 Pb2 O1 134.1(7) 141_665 47_544
O1 Pb2 O1 82.3(4) 141_665 47_544
Pb1 Pb2 O2 81.1(10) 141_665 47_544
O1 Pb2 O2 112.8(4) 141_665 47_544
O1 Pb2 O2 55.8(3) 47_544 47_544
Pb1 Pb2 O2 81.1(10) 141_665 141_665
O1 Pb2 O2 55.8(3) 141_665 141_665
O1 Pb2 O2 112.8(4) 47_544 141_665
O2 Pb2 O2 92.5(4) 47_544 141_665
Pb1 Pb2 C1 107.7(9) 141_665 141_665
O1 Pb2 C1 28.4(3) 141_665 141_665
O1 Pb2 C1 97.3(4) 47_544 141_665
O2 Pb2 C1 102.5(3) 47_544 141_665
O2 Pb2 C1 27.4(3) 141_665 141_665
Pb1 Pb2 C1 107.8(9) 141_665 47_544
O1 Pb2 C1 97.3(4) 141_665 47_544
O1 Pb2 C1 28.4(3) 47_544 47_544
O2 Pb2 C1 27.4(3) 47_544 47_544
O2 Pb2 C1 102.6(3) 141_665 47_544
C1 Pb2 C1 99.8(4) 141_665 47_544
Pb2 Cd1 Pb1 60(3) 93_445 .
Pb2 Cd1 O1 61.7(17) 93_445 99_565
Pb1 Cd1 O1 107.9(11) . 99_565
Pb2 Cd1 O1 61.7(17) 93_445 .
Pb1 Cd1 O1 107.9(11) . .
O1 Cd1 O1 76.0(4) 99_565 .
Pb2 Cd1 O2 42.3(7) 93_445 .
Pb1 Cd1 O2 58.1(9) . .
O1 Cd1 O2 99.4(3) 99_565 .
O1 Cd1 O2 50.6(3) . .
Pb2 Cd1 O2 42.3(7) 93_445 99_565
Pb1 Cd1 O2 58.1(9) . 99_565
O1 Cd1 O2 50.6(3) 99_565 99_565
O1 Cd1 O2 99.4(3) . 99_565
O2 Cd1 O2 80.7(3) . 99_565
C1 O1 Pb2 92.5(6) . 93_445
C1 O1 Cd1 98.0(6) . .
Pb2 O1 Cd1 8.5(2) 93_445 .
C1 O1 Pb1 84.5(6) . .
Pb2 O1 Pb1 8.91(14) 93_445 .
Cd1 O1 Pb1 13.7(3) . .
C1 O2 Pb1 105.7(6) . .
C1 O2 Pb2 91.6(6) . 93_445
Pb1 O2 Pb2 14.54(17) . 93_445
C1 O2 Cd1 91.6(6) . .
Pb1 O2 Cd1 14.4(3) . .
Pb2 O2 Cd1 6.34(15) 93_445 .
O2 C1 O1 119.8(9) . .
O2 C1 C2 122.6(10) . .
O1 C1 C2 117.5(10) . .
O2 C1 Pb2 61.0(5) . 93_445
O1 C1 Pb2 59.0(5) . 93_445
C2 C1 Pb2 175.8(8) . 93_445
C3 C2 C7 120.1(8) . .
C3 C2 C1 120.9(9) . .
C7 C2 C1 118.9(9) . .
C2 C3 C4 119.6(8) . .
C3 C4 C5 121.3(8) . .
C3 C4 C8 126.8(7) . .
C5 C4 C8 112.0(7) . .
C6 C5 C4 117.1(7) . .
C6 C5 C10 135.7(7) . .
C4 C5 C10 107.1(7) . .
C7 C6 C5 120.8(8) . .
C6 C7 C2 120.9(8) . .
C4 C8 C9 100.1(6) . .
C4 C8 C11 109.3(8) . .
C9 C8 C11 112.6(8) . .
C4 C8 C13 106.7(8) . .
C9 C8 C13 111.8(8) . .
C11 C8 C13 115.1(8) . .
C10 C9 C10 121.9(8) . 34_655
C10 C9 C8 110.7(7) . .
C10 C9 C8 127.4(7) 34_655 .
C9 C10 C9 118.1(8) . 55_564
C9 C10 C5 110.1(7) . .
C9 C10 C5 131.7(7) 55_564 .
C8 C11 C12 114.7(8) . .
C8 C13 C14 115.0(9) . .

loop_
_geom_bond_atom_site_label_1
_geom_bond_atom_site_label_2
_geom_bond_distance
_geom_bond_site_symmetry_2
Pb1 Pb2 0.591(7) 93_445
Pb1 Cd1 0.681(13) .
Pb1 O2 2.327(11) .
Pb1 O2 2.327(11) 99_565
Pb1 O1 2.743(9) 99_565
Pb1 O1 2.744(9) .
Pb2 Pb1 0.591(7) 141_665
Pb2 O1 2.299(9) 141_665
Pb2 O1 2.300(9) 47_544
Pb2 O2 2.344(8) 47_544
Pb2 O2 2.344(8) 141_665
Pb2 C1 2.678(10) 141_665
Pb2 C1 2.679(10) 47_544
Cd1 Pb2 0.384(8) 93_445
Cd1 O1 2.457(8) 99_565
Cd1 O1 2.457(8) .
Cd1 O2 2.614(8) .
Cd1 O2 2.614(8) 99_565
O1 C1 1.276(11) .
O1 Pb2 2.299(9) 93_445
O2 C1 1.233(11) .
O2 Pb2 2.344(8) 93_445
C1 C2 1.494(12) .
C1 Pb2 2.679(10) 93_445
C2 C3 1.362(12) .
C2 C7 1.387(12) .
C3 C4 1.401(11) .
C4 C5 1.417(11) .
C4 C8 1.525(12) .
C5 C6 1.395(11) .
C5 C10 1.454(10) .
C6 C7 1.385(12) .
C8 C9 1.542(11) .
C8 C11 1.551(13) .
C8 C13 1.566(14) .
C9 C10 1.393(9) .
C9 C10 1.406(10) 34_655
C10 C9 1.406(10) 55_564
C11 C12 1.586(16) .
C13 C14 1.575(17) .
O4 O5 1.56(5) .
O6 O7 1.68(4) 93_445
O7 O6 1.68(4) 141_665
